data_1573306
loop_
_publ_author_name
'Wei, Xuyang'
'Li, Dong'
'Liu, Xitong'
'Zhang, Weifeng'
'Li, Hao'
'Yang, Shuai'
'Luo, Hao'
'Yu, Gui'

_publ_section_title
;
 Magnetoresistance Effect of Pyridine-Capped s-Indacene-Based Conjugated
 Radical
;
_journal_name_full 'Materials Horizons'
_journal_paper_doi 10.1039/D4MH01114G
_journal_year 2024
_chemical_formula_moiety '0.5(H2 O), C36 H30 N2'
_chemical_formula_sum 'C36 H31 N2 O0.5'
_chemical_formula_weight 499.63
_space_group_crystal_system orthorhombic
_space_group_IT_number 18
_space_group_name_Hall 'P 2 2ab'
_space_group_name_H-M_alt 'P 21 21 2'
_atom_sites_solution_hydrogens mixed
_atom_sites_solution_primary dual
_audit_creation_date 2021-10-22
_audit_creation_method
;
Olex2 1.3
(compiled 2020.11.12 svn.r5f609507 for OlexSys, GUI svn.r6408)
;
_audit_update_record
;
2021-12-09 deposited with the CCDC.	2024-11-25 downloaded from the CCDC.
;
_cell_angle_alpha 90
_cell_angle_beta 90
_cell_angle_gamma 90
_cell_formula_units_Z 4
_cell_length_a 21.6586(11)
_cell_length_b 12.8689(5)
_cell_length_c 9.8744(3)
_cell_measurement_reflns_used 3843
_cell_measurement_temperature 169.99(12)
_cell_measurement_theta_max 74.3600
_cell_measurement_theta_min 4.4530
_cell_volume 2752.22(19)
_computing_cell_refinement 'CrysAlisPro 1.171.40.67a (Rigaku OD, 2019)'
_computing_data_collection 'CrysAlisPro 1.171.40.67a (Rigaku OD, 2019)'
_computing_data_reduction 'CrysAlisPro 1.171.40.67a (Rigaku OD, 2019)'
_computing_molecular_graphics 'Olex2 1.3 (Dolomanov et al., 2009)'
_computing_publication_material 'Olex2 1.3 (Dolomanov et al., 2009)'
_computing_structure_refinement 'SHELXL 2018/3 (Sheldrick, 2015)'
_computing_structure_solution 'SHELXT 2018/2 (Sheldrick, 2018)'
_diffrn_ambient_environment N~2~
_diffrn_ambient_temperature 169.99(12)
_diffrn_detector 'Hybrid Pixel Array Detector'
_diffrn_detector_area_resol_mean 10.0000
_diffrn_detector_type HyPix
_diffrn_measured_fraction_theta_full 1.000
_diffrn_measured_fraction_theta_max 0.965
_diffrn_measurement_details
;
List of Runs (angles in degrees, time in seconds):

  # Type    Start    End  Width  t~exp~   \w     \q     \k     \f   Frames
#--------------------------------------------------------------------------
  1  \w    -58.00 -33.00   0.50    1.00    --  -47.45 102.00 161.00   50
  2  \w   -102.00 -63.00   0.50    4.00    --  -99.00  77.00 150.00   78
  3  \w   -106.00 -61.00   0.50    4.00    --  -99.00 102.00 161.00   90
  4  \w    -55.00 -27.00   0.50    4.00    --  -99.00  61.00   0.00   56
  5  \w    -58.00 -28.00   0.50    4.00    --  -99.00  61.00 -60.00   60
  6  \w    -68.00 -43.00   0.50    4.00    --  -99.00  61.00 -30.00   50
  7  \w     -2.00  24.00   0.50    1.00    --  -47.45  38.00-120.00   52
  8  \w    -25.00  18.00   0.50    1.00    --   47.45 -19.00-120.00   86
  9  \w     48.00  74.00   0.50    4.00    --  103.25 -61.00  30.00   52
 10  \w     66.00  92.00   0.50    4.00    --  103.25-102.00  57.00   52
 11  \w     38.00  68.00   0.50    4.00    --  103.25 -61.00 150.00   60
 12  \w     31.00  64.00   0.50    4.00    --  103.25 -61.00  90.00   66
 13  \w     35.00  68.00   0.50    4.00    --  103.25 -61.00 120.00   66
 14  \w     97.00 123.00   0.50    4.00    --  103.25  15.00  90.00   52
 15  \w    132.00 160.00   0.50    4.00    --  103.25  15.00  90.00   56
 16  \w     94.00 169.00   0.50    4.00    --  103.25 102.00 161.00  150
 17  \w    102.00 165.00   0.50    4.00    --  103.25  61.00 120.00  126
 18  \w     91.00 169.00   0.50    4.00    --  103.25  45.00 150.00  156
 19  \w     81.00 120.00   0.50    4.00    --  103.25 125.00-150.00   78
 20  \w    125.00 169.00   0.50    4.00    --  103.25 125.00-150.00   88
 21  \w     98.00 124.00   0.50    4.00    --  103.25  15.00-180.00   52
 22  \w    128.00 155.00   0.50    4.00    --  103.25  15.00-180.00   54
 23  \w     -1.00  82.00   0.50    1.00    --   47.45-102.00  57.00  166
 24  \w    -16.00  28.00   0.50    1.00    --   47.45 -19.00 150.00   88
 25  \w   -118.00 -75.00   0.50    1.00    --  -47.45-125.00  90.00   86
 26  \w   -167.00-138.00   0.50    4.00    --  -99.00-102.00  57.00   58
 27  \w   -114.00 -74.00   0.50    1.00    --  -47.45-125.00-180.00   80
;
_diffrn_measurement_device 'four-circle diffractometer'
_diffrn_measurement_device_type 'XtaLAB Synergy R, HyPix'
_diffrn_measurement_method '\w scans'
_diffrn_orient_matrix_type 'CrysAlisPro convention (1999,Acta A55,543-557)'
_diffrn_orient_matrix_UB_11 0.0674438000
_diffrn_orient_matrix_UB_12 0.0378171000
_diffrn_orient_matrix_UB_13 -0.0013566000
_diffrn_orient_matrix_UB_21 0.0211552000
_diffrn_orient_matrix_UB_22 -0.1080285000
_diffrn_orient_matrix_UB_23 -0.0487684000
_diffrn_orient_matrix_UB_31 -0.0076063000
_diffrn_orient_matrix_UB_32 0.0351890000
_diffrn_orient_matrix_UB_33 -0.1482333000
_diffrn_radiation_monochromator mirror
_diffrn_radiation_probe x-ray
_diffrn_radiation_type 'Cu K\a'
_diffrn_radiation_wavelength 1.54184
_diffrn_reflns_av_R_equivalents 0.0634
_diffrn_reflns_av_unetI/netI 0.0626
_diffrn_reflns_Laue_measured_fraction_full 1.000
_diffrn_reflns_Laue_measured_fraction_max 0.965
_diffrn_reflns_limit_h_max 27
_diffrn_reflns_limit_h_min -26
_diffrn_reflns_limit_k_max 15
_diffrn_reflns_limit_k_min -15
_diffrn_reflns_limit_l_max 9
_diffrn_reflns_limit_l_min -12
_diffrn_reflns_number 18848
_diffrn_reflns_point_group_measured_fraction_full 0.988
_diffrn_reflns_point_group_measured_fraction_max 0.938
_diffrn_reflns_theta_full 67.684
_diffrn_reflns_theta_max 76.081
_diffrn_reflns_theta_min 3.996
_diffrn_source 'Rotating-anode X-ray tube'
_diffrn_source_type 'PhotonJet R (Cu) X-ray Source'
_exptl_absorpt_coefficient_mu 0.546
_exptl_absorpt_correction_T_max 1.00000
_exptl_absorpt_correction_T_min 0.73087
_exptl_absorpt_correction_type multi-scan
_exptl_absorpt_process_details
;
CrysAlisPro 1.171.40.67a (Rigaku Oxford Diffraction, 2019)
Empirical absorption correction using spherical harmonics,
 implemented in SCALE3 ABSPACK scaling algorithm.
;
_exptl_crystal_colour black
_exptl_crystal_colour_primary black
_exptl_crystal_density_diffrn 1.206
_exptl_crystal_description plate
_exptl_crystal_F_000 1060
_exptl_crystal_size_max 0.21
_exptl_crystal_size_mid 0.13
_exptl_crystal_size_min 0.01
_refine_diff_density_max 0.227
_refine_diff_density_min -0.231
_refine_diff_density_rms 0.054
_refine_ls_abs_structure_details
;
 Flack x determined using 1418 quotients [(I+)-(I-)]/[(I+)+(I-)]
 (Parsons, Flack and Wagner, Acta Cryst. B69 (2013) 249-259).
;
_refine_ls_abs_structure_Flack 0.0(5)
_refine_ls_extinction_method none
_refine_ls_goodness_of_fit_ref 1.028
_refine_ls_hydrogen_treatment constr
_refine_ls_matrix_type full
_refine_ls_number_parameters 354
_refine_ls_number_reflns 5406
_refine_ls_number_restraints 0
_refine_ls_restrained_S_all 1.028
_refine_ls_R_factor_all 0.0787
_refine_ls_R_factor_gt 0.0547
_refine_ls_shift/su_max 0.000
_refine_ls_shift/su_mean 0.000
_refine_ls_structure_factor_coef Fsqd
_refine_ls_weighting_details 'w=1/[\s^2^(Fo^2^)+(0.0707P)^2^+0.8968P] where P=(Fo^2^+2Fc^2^)/3'
_refine_ls_weighting_scheme calc
_refine_ls_wR_factor_gt 0.1315
_refine_ls_wR_factor_ref 0.1520
_reflns_Friedel_coverage 0.721
_reflns_Friedel_fraction_full 0.973
_reflns_Friedel_fraction_max 0.904
_reflns_number_gt 4109
_reflns_number_total 5406
_reflns_threshold_expression 'I > 2\s(I)'
_cod_data_source_file d4mh01114g2.cif
_cod_data_source_block tx9555
_cod_original_formula_sum 'C36 H31 N2 O0.50'
_cod_database_code 1573306
_shelx_shelxl_version_number 2018/3
_chemical_oxdiff_formula CHN
_shelx_space_group_comment
;
The symmetry employed for this shelxl refinement is uniquely defined
by the following loop, which should always be used as a source of
symmetry information in preference to the above space-group names.
They are only intended as comments.
;
_reflns_odcompleteness_completeness 99.96
_reflns_odcompleteness_iscentric 1
_reflns_odcompleteness_theta 66.97
_olex2_refinement_description
;
1. Fixed Uiso
 At 1.2 times of:
  All C(H) groups
 At 1.5 times of:
  All C(H,H,H) groups, All O(H,H) groups
2. Others
 Fixed Sof: H1A(0.5) H1B(0.5)
3.a Riding coordinates:
 O1(H1A,H1B)
3.b Aromatic/amide H refined with riding coordinates:
 C3(H3), C4(H4), C5(H5), C8(H8), C12(H12), C13(H13), C14(H14), C17(H17),
 C21(H21), C23(H23), C30(H30), C32(H32)
3.c Idealised Me refined as rotating group:
 C25(H25A,H25B,H25C), C26(H26A,H26B,H26C), C27(H27A,H27B,H27C), C34(H34A,H34B,
 H34C), C35(H35A,H35B,H35C), C36(H36A,H36B,H36C)
;
_olex2_submission_special_instructions 'No special instructions were received'
_oxdiff_exptl_absorpt_empirical_details
;
Empirical correction (ABSPACK) includes:
- Absorption correction using spherical harmonics
- Frame scaling
;
_oxdiff_exptl_absorpt_empirical_full_max 1.542
_oxdiff_exptl_absorpt_empirical_full_min 0.623

loop_
_space_group_symop_operation_xyz
'x, y, z'
'-x, -y, z'
'-x+1/2, y+1/2, -z'
'x+1/2, -y+1/2, -z'

loop_
_atom_site_label
_atom_site_type_symbol
_atom_site_fract_x
_atom_site_fract_y
_atom_site_fract_z
_atom_site_U_iso_or_equiv
_atom_site_adp_type
_atom_site_occupancy
_atom_site_site_symmetry_order
_atom_site_calc_flag
_atom_site_refinement_flags_posn
_atom_site_refinement_flags_adp
_atom_site_refinement_flags_occupancy
_atom_site_disorder_assembly
_atom_site_disorder_group
O1 O 0.000000 1.000000 1.2686(5) 0.0788(18) Uani 1 2 d S T P . .
H1A H 0.024900 1.034380 1.219407 0.118 Uiso 0.5 1 d R U P . .
H1B H -0.032970 0.996690 1.222087 0.118 Uiso 0.5 1 d R U P . .
N1 N 0.11171(16) 0.2955(3) 0.5856(3) 0.0398(8) Uani 1 1 d . . . . .
N2 N 0.39956(16) 0.5407(3) 0.9265(3) 0.0395(8) Uani 1 1 d . . . . .
C1 C 0.27713(19) 0.2910(3) 0.5322(4) 0.0354(8) Uani 1 1 d . . . . .
C2 C 0.2142(2) 0.2589(3) 0.4970(4) 0.0357(9) Uani 1 1 d . . . . .
C3 C 0.1900(2) 0.1958(3) 0.3959(4) 0.0412(9) Uani 1 1 d . . . . .
H3 H 0.215273 0.164430 0.331656 0.049 Uiso 1 1 calc R U . . .
C4 C 0.1268(2) 0.1815(3) 0.3950(4) 0.0439(10) Uani 1 1 d . . . . .
H4 H 0.108825 0.138503 0.330284 0.053 Uiso 1 1 calc R U . . .
C5 C 0.0902(2) 0.2305(3) 0.4894(4) 0.0440(10) Uani 1 1 d . . . . .
H5 H 0.047961 0.218065 0.486592 0.053 Uiso 1 1 calc R U . . .
C6 C 0.17266(18) 0.3073(3) 0.5868(4) 0.0339(8) Uani 1 1 d . . . . .
C7 C 0.20856(19) 0.3704(3) 0.6811(4) 0.0338(8) Uani 1 1 d . . . . .
C8 C 0.19113(19) 0.4319(3) 0.7858(4) 0.0349(8) Uani 1 1 d . . . . .
H8 H 0.149716 0.439742 0.808507 0.042 Uiso 1 1 calc R U . . .
C9 C 0.23834(18) 0.4841(3) 0.8602(4) 0.0332(8) Uani 1 1 d . . . . .
C10 C 0.23381(18) 0.5510(3) 0.9704(4) 0.0334(8) Uani 1 1 d . . . . .
C11 C 0.2964(2) 0.5808(3) 1.0083(4) 0.0359(9) Uani 1 1 d . . . . .
C12 C 0.3198(2) 0.6435(3) 1.1104(4) 0.0410(9) Uani 1 1 d . . . . .
H12 H 0.293841 0.677145 1.171253 0.049 Uiso 1 1 calc R U . . .
C13 C 0.3829(2) 0.6542(4) 1.1182(4) 0.0458(11) Uani 1 1 d . . . . .
H13 H 0.400401 0.695301 1.185519 0.055 Uiso 1 1 calc R U . . .
C14 C 0.4204(2) 0.6036(4) 1.0259(4) 0.0457(10) Uani 1 1 d . . . . .
H14 H 0.462823 0.613645 1.032739 0.055 Uiso 1 1 calc R U . . .
C15 C 0.33858(18) 0.5316(3) 0.9205(4) 0.0342(9) Uani 1 1 d . . . . .
C16 C 0.30264(19) 0.4692(3) 0.8241(4) 0.0327(8) Uani 1 1 d . . . . .
C17 C 0.32082(19) 0.4075(3) 0.7183(4) 0.0351(9) Uani 1 1 d . . . . .
H17 H 0.362274 0.399259 0.696218 0.042 Uiso 1 1 calc R U . . .
C18 C 0.27310(19) 0.3564(3) 0.6433(4) 0.0336(8) Uani 1 1 d . . . . .
C19 C 0.3333(2) 0.2562(3) 0.4593(4) 0.0366(9) Uani 1 1 d . . . . .
C20 C 0.3677(2) 0.3262(3) 0.3826(4) 0.0419(10) Uani 1 1 d . . . . .
C21 C 0.4176(2) 0.2886(4) 0.3067(4) 0.0465(10) Uani 1 1 d . . . . .
H21 H 0.441170 0.335286 0.256631 0.056 Uiso 1 1 calc R U . . .
C22 C 0.4329(2) 0.1846(4) 0.3039(4) 0.0432(10) Uani 1 1 d . . . . .
C23 C 0.3996(2) 0.1168(3) 0.3847(4) 0.0418(9) Uani 1 1 d . . . . .
H23 H 0.411001 0.047133 0.387480 0.050 Uiso 1 1 calc R U . . .
C24 C 0.3494(2) 0.1502(3) 0.4624(4) 0.0386(9) Uani 1 1 d . . . . .
C25 C 0.3510(3) 0.4401(3) 0.3733(5) 0.0579(13) Uani 1 1 d . . . . .
H25A H 0.307590 0.446802 0.355388 0.087 Uiso 1 1 calc R U . . .
H25B H 0.373988 0.471886 0.301299 0.087 Uiso 1 1 calc R U . . .
H25C H 0.360695 0.473853 0.457339 0.087 Uiso 1 1 calc R U . . .
C26 C 0.4840(2) 0.1462(5) 0.2135(5) 0.0574(13) Uani 1 1 d . . . . .
H26A H 0.518603 0.125492 0.267995 0.086 Uiso 1 1 calc R U . . .
H26B H 0.496368 0.200731 0.153053 0.086 Uiso 1 1 calc R U . . .
H26C H 0.469623 0.087740 0.161964 0.086 Uiso 1 1 calc R U . . .
C27 C 0.3143(2) 0.0739(3) 0.5480(5) 0.0480(11) Uani 1 1 d . . . . .
H27A H 0.305990 0.104176 0.634998 0.072 Uiso 1 1 calc R U . . .
H27B H 0.338470 0.011992 0.559526 0.072 Uiso 1 1 calc R U . . .
H27C H 0.276050 0.056802 0.504305 0.072 Uiso 1 1 calc R U . . .
C28 C 0.17630(19) 0.5889(3) 1.0355(4) 0.0346(9) Uani 1 1 d . . . . .
C29 C 0.1399(2) 0.5215(3) 1.1124(4) 0.0401(9) Uani 1 1 d . . . . .
C30 C 0.0869(2) 0.5620(3) 1.1735(4) 0.0462(10) Uani 1 1 d . . . . .
H30 H 0.062226 0.517971 1.224845 0.055 Uiso 1 1 calc R U . . .
C31 C 0.0699(2) 0.6649(3) 1.1607(5) 0.0462(11) Uani 1 1 d . . . . .
C32 C 0.1064(2) 0.7296(3) 1.0823(4) 0.0417(10) Uani 1 1 d . . . . .
H32 H 0.094859 0.798705 1.071237 0.050 Uiso 1 1 calc R U . . .
C33 C 0.15974(19) 0.6939(3) 1.0197(4) 0.0365(9) Uani 1 1 d . . . . .
C34 C 0.1574(2) 0.4109(3) 1.1365(5) 0.0528(12) Uani 1 1 d . . . . .
H34A H 0.150052 0.371151 1.055749 0.079 Uiso 1 1 calc R U . . .
H34B H 0.133079 0.383197 1.209283 0.079 Uiso 1 1 calc R U . . .
H34C H 0.200376 0.407078 1.159810 0.079 Uiso 1 1 calc R U . . .
C35 C 0.0132(3) 0.7071(5) 1.2305(7) 0.0754(17) Uani 1 1 d . . . . .
H35A H 0.018393 0.780108 1.247006 0.113 Uiso 1 1 calc R U . . .
H35B H 0.007303 0.671635 1.315036 0.113 Uiso 1 1 calc R U . . .
H35C H -0.022274 0.696447 1.173788 0.113 Uiso 1 1 calc R U . . .
C36 C 0.1977(2) 0.7669(3) 0.9367(5) 0.0455(10) Uani 1 1 d . . . . .
H36A H 0.237319 0.776215 0.978785 0.068 Uiso 1 1 calc R U . . .
H36B H 0.177087 0.832701 0.930492 0.068 Uiso 1 1 calc R U . . .
H36C H 0.203250 0.738618 0.847560 0.068 Uiso 1 1 calc R U . . .

loop_
_atom_site_aniso_label
_atom_site_aniso_U_11
_atom_site_aniso_U_22
_atom_site_aniso_U_33
_atom_site_aniso_U_23
_atom_site_aniso_U_13
_atom_site_aniso_U_12
O1 0.075(4) 0.109(5) 0.052(3) 0.000 0.000 -0.028(3)
N1 0.045(2) 0.0437(19) 0.0308(16) 0.0009(15) -0.0042(14) -0.0009(15)
N2 0.0423(19) 0.042(2) 0.0341(16) -0.0039(15) 0.0007(15) -0.0031(15)
C1 0.047(2) 0.0313(19) 0.0282(18) 0.0004(16) 0.0050(16) -0.0004(17)
C2 0.048(2) 0.0326(19) 0.0268(18) -0.0022(16) -0.0013(16) 0.0014(16)
C3 0.054(3) 0.039(2) 0.0305(19) -0.0020(17) -0.0018(18) -0.0012(19)
C4 0.061(3) 0.040(2) 0.0306(19) -0.0015(18) -0.0086(19) 0.000(2)
C5 0.048(2) 0.049(2) 0.035(2) 0.0005(19) -0.0074(18) -0.006(2)
C6 0.040(2) 0.0344(19) 0.0273(18) 0.0021(16) -0.0002(16) -0.0001(16)
C7 0.043(2) 0.0317(19) 0.0269(18) -0.0010(15) 0.0014(16) 0.0004(16)
C8 0.040(2) 0.0332(19) 0.0319(18) -0.0011(16) 0.0014(16) 0.0017(16)
C9 0.041(2) 0.0298(19) 0.0288(18) -0.0017(16) -0.0028(16) -0.0004(16)
C10 0.040(2) 0.0305(19) 0.0294(18) -0.0019(16) 0.0022(16) 0.0029(16)
C11 0.046(2) 0.0319(19) 0.0295(19) -0.0026(16) 0.0020(17) -0.0030(17)
C12 0.053(3) 0.037(2) 0.033(2) -0.0043(17) 0.0008(18) -0.0037(19)
C13 0.054(3) 0.047(2) 0.036(2) -0.007(2) -0.0028(19) -0.012(2)
C14 0.044(2) 0.051(2) 0.042(2) -0.007(2) -0.0018(19) -0.0100(19)
C15 0.040(2) 0.033(2) 0.0294(18) -0.0001(16) 0.0032(16) -0.0023(16)
C16 0.040(2) 0.0314(19) 0.0263(17) -0.0022(15) 0.0007(15) 0.0025(16)
C17 0.042(2) 0.0313(19) 0.0314(18) 0.0003(15) 0.0018(17) 0.0004(16)
C18 0.041(2) 0.0309(18) 0.0288(18) -0.0005(16) -0.0003(16) -0.0006(17)
C19 0.047(2) 0.035(2) 0.0284(18) -0.0035(16) 0.0011(16) -0.0014(17)
C20 0.051(3) 0.038(2) 0.036(2) -0.0033(18) 0.0048(19) -0.0029(18)
C21 0.048(3) 0.048(3) 0.043(2) -0.005(2) 0.0078(19) -0.005(2)
C22 0.039(2) 0.051(3) 0.040(2) -0.010(2) 0.0018(18) 0.0004(19)
C23 0.046(2) 0.038(2) 0.042(2) -0.0093(19) -0.002(2) 0.0038(18)
C24 0.046(2) 0.034(2) 0.035(2) -0.0051(17) -0.0019(18) -0.0028(17)
C25 0.078(3) 0.037(2) 0.058(3) 0.006(2) 0.022(3) -0.003(2)
C26 0.046(3) 0.066(3) 0.060(3) -0.010(3) 0.005(2) 0.009(2)
C27 0.063(3) 0.037(2) 0.044(2) -0.0015(19) 0.004(2) 0.000(2)
C28 0.041(2) 0.033(2) 0.0303(18) -0.0035(16) 0.0016(16) -0.0033(16)
C29 0.045(2) 0.036(2) 0.039(2) 0.0003(18) 0.0063(19) -0.0025(18)
C30 0.047(3) 0.041(2) 0.050(2) 0.002(2) 0.014(2) -0.0013(19)
C31 0.047(2) 0.041(2) 0.051(2) -0.005(2) 0.008(2) -0.0017(19)
C32 0.047(2) 0.033(2) 0.045(2) -0.0056(18) -0.0010(19) 0.0035(17)
C33 0.042(2) 0.036(2) 0.0316(19) -0.0064(16) 0.0020(16) -0.0021(17)
C34 0.061(3) 0.038(2) 0.059(3) 0.005(2) 0.018(2) 0.002(2)
C35 0.063(3) 0.055(3) 0.108(5) 0.000(3) 0.032(3) 0.010(3)
C36 0.056(3) 0.037(2) 0.044(2) 0.0037(19) 0.005(2) 0.0009(19)

loop_
_atom_type_symbol
_atom_type_description
_atom_type_scat_dispersion_real
_atom_type_scat_dispersion_imag
_atom_type_scat_source
C C 0.0181 0.0091 'International Tables Vol C Tables 4.2.6.8 and 6.1.1.4'
H H 0.0000 0.0000 'International Tables Vol C Tables 4.2.6.8 and 6.1.1.4'
N N 0.0311 0.0180 'International Tables Vol C Tables 4.2.6.8 and 6.1.1.4'
O O 0.0492 0.0322 'International Tables Vol C Tables 4.2.6.8 and 6.1.1.4'

loop_
_geom_angle_atom_site_label_1
_geom_angle_atom_site_label_2
_geom_angle_atom_site_label_3
_geom_angle
_geom_angle_site_symmetry_1
_geom_angle_site_symmetry_3
_geom_angle_publ_flag
H1A O1 H1A 110.3 . 2_575 ?
H1A O1 H1B 104.5 . . ?
H1A O1 H1B 29.8 . 2_575 ?
H1A O1 H1B 104.5 2_575 2_575 ?
H1B O1 H1A 29.8 . 2_575 ?
H1B O1 H1B 114.6 . 2_575 ?
C6 N1 C5 114.8(4) . . ?
C15 N2 C14 114.7(3) . . ?
C2 C1 C19 124.3(3) . . ?
C18 C1 C2 107.5(3) . . ?
C18 C1 C19 128.3(4) . . ?
C3 C2 C1 133.3(4) . . ?
C3 C2 C6 118.0(4) . . ?
C6 C2 C1 108.7(3) . . ?
C2 C3 H3 121.4 . . ?
C4 C3 C2 117.2(4) . . ?
C4 C3 H3 121.4 . . ?
C3 C4 H4 119.9 . . ?
C5 C4 C3 120.3(4) . . ?
C5 C4 H4 119.9 . . ?
N1 C5 C4 124.3(4) . . ?
N1 C5 H5 117.8 . . ?
C4 C5 H5 117.8 . . ?
N1 C6 C2 125.4(4) . . ?
N1 C6 C7 126.7(4) . . ?
C2 C6 C7 107.9(3) . . ?
C8 C7 C6 131.5(4) . . ?
C8 C7 C18 122.3(4) . . ?
C18 C7 C6 106.2(3) . . ?
C7 C8 H8 121.1 . . ?
C7 C8 C9 117.9(4) . . ?
C9 C8 H8 121.1 . . ?
C8 C9 C16 120.0(3) . . ?
C10 C9 C8 130.0(4) . . ?
C10 C9 C16 110.0(3) . . ?
C9 C10 C11 107.4(3) . . ?
C9 C10 C28 127.0(4) . . ?
C11 C10 C28 125.6(3) . . ?
C12 C11 C10 132.8(4) . . ?
C12 C11 C15 118.1(4) . . ?
C15 C11 C10 109.0(3) . . ?
C11 C12 H12 121.3 . . ?
C13 C12 C11 117.5(4) . . ?
C13 C12 H12 121.3 . . ?
C12 C13 H13 120.0 . . ?
C12 C13 C14 120.0(4) . . ?
C14 C13 H13 120.0 . . ?
N2 C14 C13 124.4(4) . . ?
N2 C14 H14 117.8 . . ?
C13 C14 H14 117.8 . . ?
N2 C15 C11 125.3(4) . . ?
N2 C15 C16 127.2(3) . . ?
C11 C15 C16 107.5(3) . . ?
C9 C16 C15 106.1(3) . . ?
C17 C16 C9 122.7(4) . . ?
C17 C16 C15 131.2(4) . . ?
C16 C17 H17 121.5 . . ?
C16 C17 C18 116.9(4) . . ?
C18 C17 H17 121.5 . . ?
C1 C18 C7 109.8(3) . . ?
C1 C18 C17 130.0(4) . . ?
C17 C18 C7 120.2(3) . . ?
C20 C19 C1 120.5(4) . . ?
C20 C19 C24 120.4(4) . . ?
C24 C19 C1 119.0(4) . . ?
C19 C20 C21 118.8(4) . . ?
C19 C20 C25 122.1(4) . . ?
C21 C20 C25 119.1(4) . . ?
C20 C21 H21 119.0 . . ?
C22 C21 C20 122.0(4) . . ?
C22 C21 H21 119.0 . . ?
C21 C22 C23 118.4(4) . . ?
C21 C22 C26 120.5(4) . . ?
C23 C22 C26 121.1(4) . . ?
C22 C23 H23 119.1 . . ?
C22 C23 C24 121.8(4) . . ?
C24 C23 H23 119.1 . . ?
C19 C24 C27 121.4(4) . . ?
C23 C24 C19 118.6(4) . . ?
C23 C24 C27 120.1(4) . . ?
C20 C25 H25A 109.5 . . ?
C20 C25 H25B 109.5 . . ?
C20 C25 H25C 109.5 . . ?
H25A C25 H25B 109.5 . . ?
H25A C25 H25C 109.5 . . ?
H25B C25 H25C 109.5 . . ?
C22 C26 H26A 109.5 . . ?
C22 C26 H26B 109.5 . . ?
C22 C26 H26C 109.5 . . ?
H26A C26 H26B 109.5 . . ?
H26A C26 H26C 109.5 . . ?
H26B C26 H26C 109.5 . . ?
C24 C27 H27A 109.5 . . ?
C24 C27 H27B 109.5 . . ?
C24 C27 H27C 109.5 . . ?
H27A C27 H27B 109.5 . . ?
H27A C27 H27C 109.5 . . ?
H27B C27 H27C 109.5 . . ?
C29 C28 C10 120.4(4) . . ?
C29 C28 C33 120.8(4) . . ?
C33 C28 C10 118.8(3) . . ?
C28 C29 C34 122.3(4) . . ?
C30 C29 C28 117.9(4) . . ?
C30 C29 C34 119.7(4) . . ?
C29 C30 H30 118.7 . . ?
C31 C30 C29 122.5(4) . . ?
C31 C30 H30 118.7 . . ?
C30 C31 C32 118.4(4) . . ?
C30 C31 C35 121.4(4) . . ?
C32 C31 C35 120.2(4) . . ?
C31 C32 H32 119.2 . . ?
C31 C32 C33 121.6(4) . . ?
C33 C32 H32 119.2 . . ?
C28 C33 C36 121.6(4) . . ?
C32 C33 C28 118.8(4) . . ?
C32 C33 C36 119.6(4) . . ?
C29 C34 H34A 109.5 . . ?
C29 C34 H34B 109.5 . . ?
C29 C34 H34C 109.5 . . ?
H34A C34 H34B 109.5 . . ?
H34A C34 H34C 109.5 . . ?
H34B C34 H34C 109.5 . . ?
C31 C35 H35A 109.5 . . ?
C31 C35 H35B 109.5 . . ?
C31 C35 H35C 109.5 . . ?
H35A C35 H35B 109.5 . . ?
H35A C35 H35C 109.5 . . ?
H35B C35 H35C 109.5 . . ?
C33 C36 H36A 109.5 . . ?
C33 C36 H36B 109.5 . . ?
C33 C36 H36C 109.5 . . ?
H36A C36 H36B 109.5 . . ?
H36A C36 H36C 109.5 . . ?
H36B C36 H36C 109.5 . . ?

loop_
_geom_bond_atom_site_label_1
_geom_bond_atom_site_label_2
_geom_bond_distance
_geom_bond_site_symmetry_2
_geom_bond_publ_flag
O1 H1A 0.8500 . ?
O1 H1A 0.8501 2_575 ?
O1 H1B 0.8501 . ?
O1 H1B 0.8500 2_575 ?
N1 C5 1.349(5) . ?
N1 C6 1.329(5) . ?
N2 C14 1.350(5) . ?
N2 C15 1.327(5) . ?
C1 C2 1.466(6) . ?
C1 C18 1.386(5) . ?
C1 C19 1.483(6) . ?
C2 C3 1.390(6) . ?
C2 C6 1.408(6) . ?
C3 H3 0.9300 . ?
C3 C4 1.382(6) . ?
C4 H4 0.9300 . ?
C4 C5 1.376(6) . ?
C5 H5 0.9300 . ?
C6 C7 1.460(5) . ?
C7 C8 1.356(5) . ?
C7 C18 1.458(6) . ?
C8 H8 0.9300 . ?
C8 C9 1.427(6) . ?
C9 C10 1.391(5) . ?
C9 C16 1.450(6) . ?
C10 C11 1.458(6) . ?
C10 C28 1.484(5) . ?
C11 C12 1.388(6) . ?
C11 C15 1.410(6) . ?
C12 H12 0.9300 . ?
C12 C13 1.376(6) . ?
C13 H13 0.9300 . ?
C13 C14 1.383(6) . ?
C14 H14 0.9300 . ?
C15 C16 1.468(5) . ?
C16 C17 1.370(5) . ?
C17 H17 0.9300 . ?
C17 C18 1.432(6) . ?
C19 C20 1.392(6) . ?
C19 C24 1.408(6) . ?
C20 C21 1.401(6) . ?
C20 C25 1.513(6) . ?
C21 H21 0.9300 . ?
C21 C22 1.379(6) . ?
C22 C23 1.385(6) . ?
C22 C26 1.506(6) . ?
C23 H23 0.9300 . ?
C23 C24 1.399(6) . ?
C24 C27 1.502(6) . ?
C25 H25A 0.9600 . ?
C25 H25B 0.9600 . ?
C25 H25C 0.9600 . ?
C26 H26A 0.9600 . ?
C26 H26B 0.9600 . ?
C26 H26C 0.9600 . ?
C27 H27A 0.9600 . ?
C27 H27B 0.9600 . ?
C27 H27C 0.9600 . ?
C28 C29 1.396(6) . ?
C28 C33 1.406(6) . ?
C29 C30 1.396(6) . ?
C29 C34 1.493(6) . ?
C30 H30 0.9300 . ?
C30 C31 1.380(6) . ?
C31 C32 1.384(6) . ?
C31 C35 1.510(7) . ?
C32 H32 0.9300 . ?
C32 C33 1.389(6) . ?
C33 C36 1.494(6) . ?
C34 H34A 0.9600 . ?
C34 H34B 0.9600 . ?
C34 H34C 0.9600 . ?
C35 H35A 0.9600 . ?
C35 H35B 0.9600 . ?
C35 H35C 0.9600 . ?
C36 H36A 0.9600 . ?
C36 H36B 0.9600 . ?
C36 H36C 0.9600 . ?

loop_
_geom_torsion_atom_site_label_1
_geom_torsion_atom_site_label_2
_geom_torsion_atom_site_label_3
_geom_torsion_atom_site_label_4
_geom_torsion
_geom_torsion_site_symmetry_1
_geom_torsion_site_symmetry_2
_geom_torsion_site_symmetry_3
_geom_torsion_site_symmetry_4
_geom_torsion_publ_flag
N1 C6 C7 C8 -1.0(7) . . . . ?
N1 C6 C7 C18 178.8(4) . . . . ?
N2 C15 C16 C9 179.4(4) . . . . ?
N2 C15 C16 C17 -0.9(7) . . . . ?
C1 C2 C3 C4 179.0(4) . . . . ?
C1 C2 C6 N1 -179.5(4) . . . . ?
C1 C2 C6 C7 -0.3(4) . . . . ?
C1 C19 C20 C21 -175.0(4) . . . . ?
C1 C19 C20 C25 1.9(6) . . . . ?
C1 C19 C24 C23 175.0(4) . . . . ?
C1 C19 C24 C27 -5.8(6) . . . . ?
C2 C1 C18 C7 -1.2(4) . . . . ?
C2 C1 C18 C17 178.9(4) . . . . ?
C2 C1 C19 C20 111.8(5) . . . . ?
C2 C1 C19 C24 -64.5(5) . . . . ?
C2 C3 C4 C5 1.5(6) . . . . ?
C2 C6 C7 C8 179.8(4) . . . . ?
C2 C6 C7 C18 -0.4(4) . . . . ?
C3 C2 C6 N1 1.9(6) . . . . ?
C3 C2 C6 C7 -178.9(4) . . . . ?
C3 C4 C5 N1 1.1(7) . . . . ?
C5 N1 C6 C2 0.6(6) . . . . ?
C5 N1 C6 C7 -178.4(4) . . . . ?
C6 N1 C5 C4 -2.1(6) . . . . ?
C6 C2 C3 C4 -2.8(6) . . . . ?
C6 C7 C8 C9 179.8(4) . . . . ?
C6 C7 C18 C1 1.0(4) . . . . ?
C6 C7 C18 C17 -179.1(3) . . . . ?
C7 C8 C9 C10 179.9(4) . . . . ?
C7 C8 C9 C16 -1.0(5) . . . . ?
C8 C7 C18 C1 -179.2(4) . . . . ?
C8 C7 C18 C17 0.7(6) . . . . ?
C8 C9 C10 C11 179.1(4) . . . . ?
C8 C9 C10 C28 -3.0(7) . . . . ?
C8 C9 C16 C15 -179.1(3) . . . . ?
C8 C9 C16 C17 1.2(6) . . . . ?
C9 C10 C11 C12 -178.7(4) . . . . ?
C9 C10 C11 C15 0.0(4) . . . . ?
C9 C10 C28 C29 71.1(5) . . . . ?
C9 C10 C28 C33 -109.7(5) . . . . ?
C9 C16 C17 C18 -0.5(5) . . . . ?
C10 C9 C16 C15 0.2(4) . . . . ?
C10 C9 C16 C17 -179.5(4) . . . . ?
C10 C11 C12 C13 179.2(4) . . . . ?
C10 C11 C15 N2 -179.5(4) . . . . ?
C10 C11 C15 C16 0.2(4) . . . . ?
C10 C28 C29 C30 178.7(4) . . . . ?
C10 C28 C29 C34 1.9(6) . . . . ?
C10 C28 C33 C32 -179.1(3) . . . . ?
C10 C28 C33 C36 1.5(6) . . . . ?
C11 C10 C28 C29 -111.3(5) . . . . ?
C11 C10 C28 C33 67.9(5) . . . . ?
C11 C12 C13 C14 0.3(7) . . . . ?
C11 C15 C16 C9 -0.3(4) . . . . ?
C11 C15 C16 C17 179.4(4) . . . . ?
C12 C11 C15 N2 -0.5(6) . . . . ?
C12 C11 C15 C16 179.1(3) . . . . ?
C12 C13 C14 N2 -1.4(7) . . . . ?
C14 N2 C15 C11 -0.4(6) . . . . ?
C14 N2 C15 C16 180.0(4) . . . . ?
C15 N2 C14 C13 1.4(6) . . . . ?
C15 C11 C12 C13 0.6(6) . . . . ?
C15 C16 C17 C18 179.9(4) . . . . ?
C16 C9 C10 C11 -0.1(4) . . . . ?
C16 C9 C10 C28 177.8(4) . . . . ?
C16 C17 C18 C1 179.4(4) . . . . ?
C16 C17 C18 C7 -0.5(5) . . . . ?
C18 C1 C2 C3 179.3(4) . . . . ?
C18 C1 C2 C6 1.0(4) . . . . ?
C18 C1 C19 C20 -69.0(6) . . . . ?
C18 C1 C19 C24 114.7(5) . . . . ?
C18 C7 C8 C9 0.1(6) . . . . ?
C19 C1 C2 C3 -1.4(7) . . . . ?
C19 C1 C2 C6 -179.7(4) . . . . ?
C19 C1 C18 C7 179.5(4) . . . . ?
C19 C1 C18 C17 -0.4(7) . . . . ?
C19 C20 C21 C22 1.2(7) . . . . ?
C20 C19 C24 C23 -1.3(6) . . . . ?
C20 C19 C24 C27 177.9(4) . . . . ?
C20 C21 C22 C23 -3.6(7) . . . . ?
C20 C21 C22 C26 175.7(4) . . . . ?
C21 C22 C23 C24 3.5(6) . . . . ?
C22 C23 C24 C19 -1.2(6) . . . . ?
C22 C23 C24 C27 179.6(4) . . . . ?
C24 C19 C20 C21 1.3(6) . . . . ?
C24 C19 C20 C25 178.2(4) . . . . ?
C25 C20 C21 C22 -175.8(5) . . . . ?
C26 C22 C23 C24 -175.7(4) . . . . ?
C28 C10 C11 C12 3.3(7) . . . . ?
C28 C10 C11 C15 -178.0(4) . . . . ?
C28 C29 C30 C31 -0.1(7) . . . . ?
C29 C28 C33 C32 0.1(6) . . . . ?
C29 C28 C33 C36 -179.4(4) . . . . ?
C29 C30 C31 C32 1.1(7) . . . . ?
C29 C30 C31 C35 -178.7(5) . . . . ?
C30 C31 C32 C33 -1.5(7) . . . . ?
C31 C32 C33 C28 0.9(6) . . . . ?
C31 C32 C33 C36 -179.7(4) . . . . ?
C33 C28 C29 C30 -0.4(6) . . . . ?
C33 C28 C29 C34 -177.2(4) . . . . ?
C34 C29 C30 C31 176.7(5) . . . . ?
C35 C31 C32 C33 178.3(5) . . . . ?
